data_4118312
loop_
_publ_author_name
'Sven O. Sylvester'
'Jacqueline M. Cole'
'Paul G. Waddell'

_publ_section_title
;
 Photoconversion Bonding Mechanism in Ruthenium Sulfur Dioxide Linkage
 Photoisomers Revealed by in Situ Diffraction
;
_journal_name_full 'Journal of the American Chemical Society'
_journal_page_first 11860
_journal_page_last 11863
_journal_paper_doi 10.1021/ja303943q
_journal_volume 134
_journal_year 2012
_chemical_formula_moiety 'C5 H19 Cl2 N5 O3 Ru1 S1'
_chemical_formula_sum 'C5 H19 Cl2 N5 O3 Ru S'
_chemical_formula_weight 401.28
_chemical_name_systematic
;
 ?
;
_space_group_IT_number 62
_symmetry_cell_setting orthorhombic
_symmetry_space_group_name_Hall '-P 2n 2a'
_symmetry_space_group_name_H-M 'P m c n'
_atom_sites_solution_hydrogens geom
_atom_sites_solution_primary direct
_atom_sites_solution_secondary difmap
_audit_creation_date 2012-04-08T15:47:09-00:00
_audit_creation_method 'WinGX routine CIF_UPDATE'
_cell_angle_alpha 90
_cell_angle_beta 90
_cell_angle_gamma 90
_cell_formula_units_Z 4
_cell_length_a 7.034(3)
_cell_length_b 9.730(4)
_cell_length_c 21.396(9)
_cell_measurement_reflns_used 5829
_cell_measurement_temperature 130(2)
_cell_measurement_theta_max 33.2
_cell_measurement_theta_min 2.3
_cell_volume 1464.4(11)
_computing_cell_refinement
;
        CrystalClear-SM Expert 2.0 r4 (Rigaku, 2009)
;
_computing_data_collection
;
        CrystalClear-SM Expert 2.0 r4 (Rigaku, 2009)
;
_computing_data_reduction
;
        CrystalClear-SM Expert 2.0 r4 (Rigaku, 2009)
;
_computing_molecular_graphics 'Ortep-3 for Windows (Farrugia, 1997)'
_computing_publication_material 'WinGX publication routines (Farrugia, 1999)'
_computing_structure_refinement 'SHELXL-97 (Sheldrick, 2008)'
_diffrn_ambient_temperature 130(2)
_diffrn_detector_area_resol_mean 28.5714
_diffrn_measured_fraction_theta_full 0.982
_diffrn_measured_fraction_theta_max 0.881
_diffrn_measurement_device_type
;
        Rigaku Saturn724+ (2x2 bin mode)
;
_diffrn_measurement_method 'profile data from \w-scans'
_diffrn_radiation_monochromator graphite
_diffrn_radiation_type MoK\a
_diffrn_radiation_wavelength 0.71073
_diffrn_reflns_av_R_equivalents 0.0632
_diffrn_reflns_av_unetI/netI 0.0797
_diffrn_reflns_limit_h_max 7
_diffrn_reflns_limit_h_min -9
_diffrn_reflns_limit_k_max 14
_diffrn_reflns_limit_k_min -6
_diffrn_reflns_limit_l_max 31
_diffrn_reflns_limit_l_min -31
_diffrn_reflns_number 7371
_diffrn_reflns_theta_full 27.5
_diffrn_reflns_theta_max 33.19
_diffrn_reflns_theta_min 3.47
_diffrn_source 'Sealed Tube'
_exptl_absorpt_coefficient_mu 1.582
_exptl_absorpt_correction_T_max 1
_exptl_absorpt_correction_T_min 0.651
_exptl_absorpt_correction_type multi-scan
_exptl_crystal_colour Colorless
_exptl_crystal_density_diffrn 1.82
_exptl_crystal_description Prism
_exptl_crystal_F_000 808
_exptl_crystal_size_max 0.2
_exptl_crystal_size_mid 0.2
_exptl_crystal_size_min 0.2
_refine_diff_density_max 2.984
_refine_diff_density_min -3.323
_refine_diff_density_rms 0.242
_refine_ls_extinction_method none
_refine_ls_goodness_of_fit_ref 1.086
_refine_ls_hydrogen_treatment constr
_refine_ls_matrix_type full
_refine_ls_number_parameters 113
_refine_ls_number_reflns 2640
_refine_ls_number_restraints 1
_refine_ls_restrained_S_all 1.086
_refine_ls_R_factor_all 0.085
_refine_ls_R_factor_gt 0.0643
_refine_ls_shift/su_max 0
_refine_ls_shift/su_mean 0
_refine_ls_structure_factor_coef Fsqd
_refine_ls_weighting_details 'calc w=1/[\s^2^(Fo^2^)+(0.0589P)^2^+5.3606P] where P=(Fo^2^+2Fc^2^)/3'
_refine_ls_weighting_scheme calc
_refine_ls_wR_factor_ref 0.1742
_reflns_number_gt 1971
_reflns_number_total 2640
_reflns_threshold_expression >2\s(I)
_cod_data_source_file ja303943q_si_002_16.cif
_cod_data_source_block pyr-130k-run-4
_cod_original_cell_volume 1464.5(11)
_cod_database_code 4118312

loop_
_symmetry_equiv_pos_as_xyz
'x, y, z'
'-x+1/2, -y+1/2, z+1/2'
'x+1/2, -y, -z'
'-x, y+1/2, -z+1/2'
'-x, -y, -z'
'x-1/2, y-1/2, -z-1/2'
'-x-1/2, y, z'
'x, -y-1/2, z-1/2'

loop_
_atom_site_label
_atom_site_fract_x
_atom_site_fract_y
_atom_site_fract_z
_atom_site_U_iso_or_equiv
_atom_site_adp_type
_atom_site_calc_flag
_atom_site_refinement_flags
_atom_site_occupancy
_atom_site_disorder_assembly
_atom_site_disorder_group
_atom_site_type_symbol
Ru1 0.25 0.78444(6) 0.58498(2) 0.03532(19) Uani d S 1 . . Ru
Cl1 -0.25 0.84306(17) 0.69709(7) 0.0372(4) Uani d S 1 . . Cl
Cl2 -0.25 0.77910(17) 0.47119(8) 0.0424(4) Uani d S 1 . . Cl
C1 0.25 0.7150(6) 0.7229(3) 0.0349(13) Uani d S 1 . . C
H1 0.25 0.623 0.7081 0.042 Uiso calc SR 1 A . H
O3 -0.25 0.5991(5) 0.3477(2) 0.0492(14) Uani d S 1 . . O
N3 0.25 0.8188(5) 0.6810(2) 0.0308(11) Uani d S 1 A . n
N1 0.4695(7) 0.9318(4) 0.57783(19) 0.0410(9) Uani d . 1 A . n
H1A 0.5493 0.9082 0.5461 0.062 Uiso calc R 1 . . H
H1B 0.5357 0.9348 0.6144 0.062 Uiso calc R 1 . . H
H1C 0.4182 1.0158 0.57 0.062 Uiso calc R 1 . . H
N2 0.4722(7) 0.6413(4) 0.60101(19) 0.0436(10) Uani d . 1 A . n
H2A 0.4218 0.56 0.6139 0.065 Uiso calc R 1 . . H
H2B 0.5515 0.6745 0.631 0.065 Uiso calc R 1 . . H
H2C 0.5385 0.6282 0.565 0.065 Uiso calc R 1 . . H
C2 0.25 0.7376(9) 0.7861(3) 0.0475(18) Uani d S 1 A . C
H2 0.25 0.662 0.8142 0.057 Uiso calc SR 1 . . H
C3 0.25 0.8707(10) 0.8089(4) 0.059(2) Uani d S 1 . . C
H3 0.25 0.8883 0.8525 0.071 Uiso calc SR 1 A . H
C5 0.25 0.9474(7) 0.7033(4) 0.0424(16) Uani d S 1 . . C
H5 0.25 1.0215 0.6744 0.051 Uiso calc SR 1 A . H
C4 0.25 0.9770(9) 0.7662(4) 0.056(2) Uani d S 1 A . C
H4 0.25 1.0698 0.7801 0.067 Uiso calc SR 1 . . H
S1 0.25 0.7304(4) 0.48826(15) 0.0278(11) Uiso d SP 0.456(9) A 1 S
O1 0.25 0.8331(10) 0.4391(4) 0.031(2) Uiso d SP 0.456(9) A 1 O
O2 0.25 0.5923(14) 0.4651(6) 0.030(3) Uiso d SP 0.456(9) A 1 O
S1A 0.25 0.7096(9) 0.4475(4) 0.035(3) Uiso d SP 0.195(7) A 2 S
O2A 0.25 0.559(3) 0.4724(12) 0.026(6) Uiso d SP 0.195(7) A 2 O
O1A 0.25 0.815(3) 0.4969(16) 0.029(7) Uiso d SP 0.195(7) A 2 O
O1B 0.25 0.810(3) 0.4840(11) 0.045(6) Uiso d SP 0.348(9) . 3 O
S1B 0.1727(10) 0.6633(7) 0.4875(3) 0.0338(18) Uiso d P 0.174(4) . 3 S
O2B 0.169(3) 0.5690(17) 0.4690(7) 0.024(3) Uiso d P 0.174(4) . 3 O

loop_
_atom_site_aniso_label
_atom_site_aniso_U_11
_atom_site_aniso_U_22
_atom_site_aniso_U_33
_atom_site_aniso_U_12
_atom_site_aniso_U_13
_atom_site_aniso_U_23
Ru1 0.0428(4) 0.0362(3) 0.0269(3) 0 0 0.00823(18)
Cl1 0.0455(10) 0.0348(7) 0.0314(7) 0 0 0.0014(5)
Cl2 0.0620(12) 0.0358(8) 0.0294(7) 0 0 -0.0008(5)
C1 0.044(4) 0.029(3) 0.032(3) 0 0 0.000(2)
O3 0.080(4) 0.027(2) 0.040(2) 0 0 0.0002(19)
N3 0.037(3) 0.024(2) 0.031(2) 0 0 0.0013(17)
N1 0.043(2) 0.0362(19) 0.044(2) -0.0001(18) -0.0002(17) 0.0129(16)
N2 0.051(3) 0.043(2) 0.0372(19) 0.009(2) 0.0095(18) -0.0012(16)
C2 0.060(5) 0.053(4) 0.029(3) 0 0 0.001(3)
C3 0.078(7) 0.065(5) 0.035(4) 0 0 -0.017(4)
C5 0.042(4) 0.030(3) 0.055(4) 0 0 -0.006(3)
C4 0.065(6) 0.042(4) 0.061(5) 0 0 -0.017(4)

loop_
_atom_type_symbol
_atom_type_description
_atom_type_scat_dispersion_real
_atom_type_scat_dispersion_imag
_atom_type_scat_source
C C 0.0033 0.0016 'International Tables Vol C Tables 4.2.6.8 and 6.1.1.4'
H H 0 0 'International Tables Vol C Tables 4.2.6.8 and 6.1.1.4'
Cl Cl 0.1484 0.1585 'International Tables Vol C Tables 4.2.6.8 and 6.1.1.4'
N N 0.0061 0.0033 'International Tables Vol C Tables 4.2.6.8 and 6.1.1.4'
O O 0.0106 0.006 'International Tables Vol C Tables 4.2.6.8 and 6.1.1.4'
Ru Ru -1.2594 0.8363 'International Tables Vol C Tables 4.2.6.8 and 6.1.1.4'
S S 0.1246 0.1234 'International Tables Vol C Tables 4.2.6.8 and 6.1.1.4'

loop_
_geom_angle_atom_site_label_1
_geom_angle_atom_site_label_2
_geom_angle_atom_site_label_3
_geom_angle
_geom_angle_site_symmetry_1
_geom_angle_site_symmetry_3
O1A Ru1 N3 161.7(10) . .
O1A Ru1 N1 79.7(7) . .
N3 Ru1 N1 87.85(14) . .
O1A Ru1 N1 79.7(7) . 7_655
N3 Ru1 N1 87.85(14) . 7_655
N1 Ru1 N1 93.9(2) . 7_655
O1A Ru1 N2 105.3(6) . 7_655
N3 Ru1 N2 86.89(14) . 7_655
N1 Ru1 N2 174.71(16) . 7_655
N1 Ru1 N2 85.33(19) 7_655 7_655
O1A Ru1 N2 105.3(6) . .
N3 Ru1 N2 86.89(14) . .
N1 Ru1 N2 85.33(19) . .
N1 Ru1 N2 174.71(16) 7_655 .
N2 Ru1 N2 94.9(3) 7_655 .
O1A Ru1 S1 23.4(10) . .
N3 Ru1 S1 174.97(16) . .
N1 Ru1 S1 95.57(13) . .
N1 Ru1 S1 95.57(13) 7_655 .
N2 Ru1 S1 89.71(13) 7_655 .
N2 Ru1 S1 89.71(13) . .
O1A Ru1 O1B 2.4(15) . .
N3 Ru1 O1B 164.1(7) . .
N1 Ru1 O1B 81.3(5) . .
N1 Ru1 O1B 81.3(5) 7_655 .
N2 Ru1 O1B 103.7(5) 7_655 .
N2 Ru1 O1B 103.7(5) . .
S1 Ru1 O1B 20.9(7) . .
O1A Ru1 S1B 40.3(9) . .
N3 Ru1 S1B 156.2(2) . .
N1 Ru1 S1B 115.2(2) . .
N1 Ru1 S1B 95.9(2) 7_655 .
N2 Ru1 S1B 70.1(2) 7_655 .
N2 Ru1 S1B 89.2(2) . .
S1 Ru1 S1B 19.78(17) . .
O1B Ru1 S1B 38.1(7) . .
O1A Ru1 S1B 40.3(9) . 7_655
N3 Ru1 S1B 156.2(2) . 7_655
N1 Ru1 S1B 95.9(2) . 7_655
N1 Ru1 S1B 115.2(2) 7_655 7_655
N2 Ru1 S1B 89.2(2) 7_655 7_655
N2 Ru1 S1B 70.1(2) . 7_655
S1 Ru1 S1B 19.78(16) . 7_655
O1B Ru1 S1B 38.1(7) . 7_655
S1B Ru1 S1B 25.6(3) . 7_655
N3 C1 C2 122.4(6) . .
N3 C1 H1 118.8 . .
C2 C1 H1 118.8 . .
C5 N3 C1 117.5(6) . .
C5 N3 Ru1 120.1(5) . .
C1 N3 Ru1 122.4(4) . .
Ru1 N1 H1A 109.5 . .
Ru1 N1 H1B 109.5 . .
H1A N1 H1B 109.5 . .
Ru1 N1 H1C 109.5 . .
H1A N1 H1C 109.5 . .
H1B N1 H1C 109.5 . .
Ru1 N2 H2A 109.5 . .
Ru1 N2 H2B 109.5 . .
H2A N2 H2B 109.5 . .
Ru1 N2 H2C 109.5 . .
H2A N2 H2C 109.5 . .
H2B N2 H2C 109.5 . .
C1 C2 C3 119.9(7) . .
C1 C2 H2 120.1 . .
C3 C2 H2 120.1 . .
C4 C3 C2 118.0(7) . .
C4 C3 H3 121 . .
C2 C3 H3 121 . .
N3 C5 C4 123.0(7) . .
N3 C5 H5 118.5 . .
C4 C5 H5 118.5 . .
C5 C4 C3 119.3(7) . .
C5 C4 H4 120.3 . .
C3 C4 H4 120.3 . .
O2 S1 O1 113.3(7) . .
O2 S1 Ru1 124.5(5) . .
O1 S1 Ru1 122.2(4) . .
O1A S1A O2A 114.3(17) . .
S1A O1A Ru1 127(2) . .
S1B O1B S1B 41.6(9) 7_655 .
S1B O1B Ru1 81.0(11) 7_655 .
S1B O1B Ru1 81.0(11) . .
O2B S1B S1B 91.5(12) . 7_655
O2B S1B O2B 49.6(17) . 7_655
S1B S1B O2B 41.9(7) 7_655 7_655
O2B S1B O1B 147.9(14) . .
S1B S1B O1B 69.2(4) 7_655 .
O2B S1B O1B 107.2(9) 7_655 .
O2B S1B Ru1 141.5(11) . .
S1B S1B Ru1 77.20(17) 7_655 .
O2B S1B Ru1 110.7(7) 7_655 .
O1B S1B Ru1 61.0(9) . .
S1B O2B O2B 88.5(12) . 7_655
S1B O2B S1B 46.6(10) . 7_655
O2B O2B S1B 41.9(7) 7_655 7_655

loop_
_geom_bond_atom_site_label_1
_geom_bond_atom_site_label_2
_geom_bond_site_symmetry_2
_geom_bond_distance
Ru1 O1A . 1.91(3)
Ru1 N3 . 2.081(5)
Ru1 N1 . 2.113(4)
Ru1 N1 7_655 2.113(4)
Ru1 N2 7_655 2.121(5)
Ru1 N2 . 2.121(5)
Ru1 S1 . 2.135(3)
Ru1 O1B . 2.17(2)
Ru1 S1B . 2.456(7)
Ru1 S1B 7_655 2.456(7)
C1 N3 . 1.351(8)
C1 C2 . 1.369(9)
C1 H1 . 0.95
N3 C5 . 1.339(8)
N1 H1A . 0.91
N1 H1B . 0.91
N1 H1C . 0.91
N2 H2A . 0.91
N2 H2B . 0.91
N2 H2C . 0.91
C2 C3 . 1.384(12)
C2 H2 . 0.95
C3 C4 . 1.380(13)
C3 H3 . 0.95
C5 C4 . 1.376(11)
C5 H5 . 0.95
C4 H4 . 0.95
S1 O2 . 1.432(13)
S1 O1 . 1.451(10)
S1A O1A . 1.48(3)
S1A O2A . 1.56(3)
O1B S1B 7_655 1.53(2)
O1B S1B . 1.53(2)
S1B O2B . 1.000(18)
S1B S1B 7_655 1.088(15)
S1B O2B 7_655 1.496(19)
O2B O2B 7_655 1.14(4)
O2B S1B 7_655 1.496(19)

loop_
_geom_torsion_atom_site_label_1
_geom_torsion_atom_site_label_2
_geom_torsion_atom_site_label_3
_geom_torsion_atom_site_label_4
_geom_torsion
_geom_torsion_site_symmetry_1
_geom_torsion_site_symmetry_4
C2 C1 N3 C5 0.000(5) . .
C2 C1 N3 Ru1 180.000(3) . .
O1A Ru1 N3 C5 0.000(5) . .
N1 Ru1 N3 C5 47.01(12) . .
N1 Ru1 N3 C5 -47.01(12) 7_655 .
N2 Ru1 N3 C5 -132.44(13) 7_655 .
N2 Ru1 N3 C5 132.44(13) . .
S1 Ru1 N3 C5 180.000(13) . .
O1B Ru1 N3 C5 0.000(6) . .
S1B Ru1 N3 C5 -146.7(4) . .
S1B Ru1 N3 C5 146.7(4) 7_655 .
O1A Ru1 N3 C1 180.000(4) . .
N1 Ru1 N3 C1 -132.99(12) . .
N1 Ru1 N3 C1 132.99(12) 7_655 .
N2 Ru1 N3 C1 47.56(13) 7_655 .
N2 Ru1 N3 C1 -47.56(13) . .
S1 Ru1 N3 C1 0.000(14) . .
O1B Ru1 N3 C1 180.000(4) . .
S1B Ru1 N3 C1 33.3(4) . .
S1B Ru1 N3 C1 -33.3(4) 7_655 .
N3 C1 C2 C3 0.000(7) . .
C1 C2 C3 C4 0.000(7) . .
C1 N3 C5 C4 0.000(6) . .
Ru1 N3 C5 C4 180.000(4) . .
N3 C5 C4 C3 0.000(7) . .
C2 C3 C4 C5 0.000(6) . .
O1A Ru1 S1 O2 180.000(4) . .
N3 Ru1 S1 O2 0.000(9) . .
N1 Ru1 S1 O2 132.74(12) . .
N1 Ru1 S1 O2 -132.74(12) 7_655 .
N2 Ru1 S1 O2 -47.46(13) 7_655 .
N2 Ru1 S1 O2 47.46(13) . .
O1B Ru1 S1 O2 180.000(4) . .
S1B Ru1 S1 O2 -40.9(5) . .
S1B Ru1 S1 O2 40.9(5) 7_655 .
O1A Ru1 S1 O1 0.000(3) . .
N3 Ru1 S1 O1 180.000(7) . .
N1 Ru1 S1 O1 -47.26(12) . .
N1 Ru1 S1 O1 47.26(12) 7_655 .
N2 Ru1 S1 O1 132.54(13) 7_655 .
N2 Ru1 S1 O1 -132.54(13) . .
O1B Ru1 S1 O1 0.000(3) . .
S1B Ru1 S1 O1 139.1(5) . .
S1B Ru1 S1 O1 -139.1(5) 7_655 .
O2A S1A O1A Ru1 0.000(10) . .
N3 Ru1 O1A S1A 180.000(15) . .
N1 Ru1 O1A S1A 132.02(19) . .
N1 Ru1 O1A S1A -132.02(19) 7_655 .
N2 Ru1 O1A S1A -49.8(3) 7_655 .
N2 Ru1 O1A S1A 49.8(3) . .
S1 Ru1 O1A S1A 0.000(10) . .
O1B Ru1 O1A S1A 0.00(17) . .
S1B Ru1 O1A S1A -20.0(5) . .
S1B Ru1 O1A S1A 20.0(5) 7_655 .
O1A Ru1 O1B S1B 158.9(5) . 7_655
N3 Ru1 O1B S1B 158.9(4) . 7_655
N1 Ru1 O1B S1B 111.3(4) . 7_655
N1 Ru1 O1B S1B -153.4(5) 7_655 7_655
N2 Ru1 O1B S1B -70.4(4) 7_655 7_655
N2 Ru1 O1B S1B 28.3(5) . 7_655
S1 Ru1 O1B S1B -21.1(4) . 7_655
S1B Ru1 O1B S1B -42.1(8) . 7_655
O1A Ru1 O1B S1B -158.9(5) . .
N3 Ru1 O1B S1B -158.9(4) . .
N1 Ru1 O1B S1B 153.4(5) . .
N1 Ru1 O1B S1B -111.3(4) 7_655 .
N2 Ru1 O1B S1B -28.3(5) 7_655 .
N2 Ru1 O1B S1B 70.4(4) . .
S1 Ru1 O1B S1B 21.1(4) . .
S1B Ru1 O1B S1B 42.1(8) 7_655 .
S1B O1B S1B O2B -56(3) 7_655 .
Ru1 O1B S1B O2B -143(3) . .
Ru1 O1B S1B S1B -86.5(4) . 7_655
S1B O1B S1B O2B -18.1(10) 7_655 7_655
Ru1 O1B S1B O2B -104.6(8) . 7_655
S1B O1B S1B Ru1 86.5(4) 7_655 .
O1A Ru1 S1B O2B 150(2) . .
N3 Ru1 S1B O2B -45(2) . .
N1 Ru1 S1B O2B 120(2) . .
N1 Ru1 S1B O2B -143(2) 7_655 .
N2 Ru1 S1B O2B -60(2) 7_655 .
N2 Ru1 S1B O2B 35(2) . .
S1 Ru1 S1B O2B 127(2) . .
O1B Ru1 S1B O2B 149(2) . .
S1B Ru1 S1B O2B 76(2) 7_655 .
O1A Ru1 S1B S1B 74.5(6) . 7_655
N3 Ru1 S1B S1B -121.0(4) . 7_655
N1 Ru1 S1B S1B 43.82(14) . 7_655
N1 Ru1 S1B S1B 140.97(13) 7_655 7_655
N2 Ru1 S1B S1B -136.17(15) 7_655 7_655
N2 Ru1 S1B S1B -40.63(13) . 7_655
S1 Ru1 S1B S1B 50.8(5) . 7_655
O1B Ru1 S1B S1B 73.1(5) . 7_655
O1A Ru1 S1B O2B 100.0(10) . 7_655
N3 Ru1 S1B O2B -95.4(9) . 7_655
N1 Ru1 S1B O2B 69.4(8) . 7_655
N1 Ru1 S1B O2B 166.5(8) 7_655 7_655
N2 Ru1 S1B O2B -110.6(8) 7_655 7_655
N2 Ru1 S1B O2B -15.1(8) . 7_655
S1 Ru1 S1B O2B 76.4(9) . 7_655
O1B Ru1 S1B O2B 98.7(9) . 7_655
S1B Ru1 S1B O2B 25.6(8) 7_655 7_655
O1A Ru1 S1B O1B 1.3(8) . .
N3 Ru1 S1B O1B 165.9(5) . .
N1 Ru1 S1B O1B -29.3(5) . .
N1 Ru1 S1B O1B 67.8(5) 7_655 .
N2 Ru1 S1B O1B 150.7(5) 7_655 .
N2 Ru1 S1B O1B -113.8(5) . .
S1 Ru1 S1B O1B -22.3(5) . .
S1B Ru1 S1B O1B -73.1(5) 7_655 .
S1B S1B O2B O2B 0.000(2) 7_655 7_655
O1B S1B O2B O2B 51(2) . 7_655
Ru1 S1B O2B O2B -71.1(16) . 7_655
O2B S1B O2B S1B 0.000(5) 7_655 7_655
O1B S1B O2B S1B 51(2) . 7_655
Ru1 S1B O2B S1B -71.1(16) . 7_655
